data_7124624
loop_
_publ_author_name
'Camp, Cl\'ement'
'Grant, Lauren N.'
'Bergman, Robert G.'
'Arnold, John'

_publ_section_title
;
 Photo-activation of d(0) niobium imido azides: en route to nitrido
 complexes.
;
_journal_issue 32
_journal_name_full 'Chemical communications (Cambridge, England)'
_journal_page_first 5538
_journal_page_last 5541
_journal_paper_doi 10.1039/c6cc02081j
_journal_volume 52
_journal_year 2016
_chemical_formula_moiety 'C57 H55 B F15 N6 Nb'
_chemical_formula_sum 'C57 H55 B F15 N6 Nb'
_chemical_formula_weight 1212.79
_space_group_crystal_system triclinic
_space_group_IT_number 2
_space_group_name_Hall '-P 1'
_space_group_name_H-M_alt 'P -1'
_atom_sites_solution_hydrogens geom
_audit_creation_method SHELXL-2014/7
_audit_update_record
;
2016-03-08 deposited with the CCDC.
2016-03-23 downloaded from the CCDC.
;
_cell_angle_alpha 79.4526(19)
_cell_angle_beta 83.1067(17)
_cell_angle_gamma 68.9230(16)
_cell_formula_units_Z 2
_cell_length_a 12.2684(5)
_cell_length_b 12.7008(5)
_cell_length_c 19.2268(8)
_cell_measurement_reflns_used 9633
_cell_measurement_temperature 100(2)
_cell_measurement_theta_max 25.41
_cell_measurement_theta_min 2.56
_cell_volume 2743.4(2)
_computing_cell_refinement 'Bruker SAINT'
_computing_data_collection 'Bruker APEX2'
_computing_data_reduction 'Bruker SAINT'
_computing_molecular_graphics 'Bruker SHELXTL'
_computing_publication_material 'Bruker SHELXTL'
_computing_structure_refinement 'SHELXL-2014/7 (Sheldrick, 2014)'
_computing_structure_solution SIR-92
_diffrn_ambient_temperature 100(2)
_diffrn_detector_area_resol_mean 8.366
_diffrn_measured_fraction_theta_full 0.999
_diffrn_measured_fraction_theta_max 0.995
_diffrn_measurement_device_type 'Bruker APEX-II CCD'
_diffrn_measurement_method 'phi and omega scans'
_diffrn_radiation_type MoK\a
_diffrn_radiation_wavelength 0.71073
_diffrn_reflns_av_R_equivalents 0.0333
_diffrn_reflns_av_unetI/netI 0.0252
_diffrn_reflns_Laue_measured_fraction_full 0.999
_diffrn_reflns_Laue_measured_fraction_max 0.995
_diffrn_reflns_limit_h_max 14
_diffrn_reflns_limit_h_min -14
_diffrn_reflns_limit_k_max 15
_diffrn_reflns_limit_k_min -15
_diffrn_reflns_limit_l_max 23
_diffrn_reflns_limit_l_min -23
_diffrn_reflns_number 61535
_diffrn_reflns_point_group_measured_fraction_full 0.999
_diffrn_reflns_point_group_measured_fraction_max 0.995
_diffrn_reflns_theta_full 25.000
_diffrn_reflns_theta_max 25.435
_diffrn_reflns_theta_min 1.079
_exptl_absorpt_coefficient_mu 0.315
_exptl_absorpt_correction_T_max 0.7452
_exptl_absorpt_correction_T_min 0.7153
_exptl_absorpt_correction_type multi-scan
_exptl_absorpt_process_details SADABS
_exptl_crystal_colour orange
_exptl_crystal_density_diffrn 1.468
_exptl_crystal_description plate
_exptl_crystal_F_000 1240
_exptl_crystal_size_max 0.500
_exptl_crystal_size_mid 0.500
_exptl_crystal_size_min 0.200
_refine_diff_density_max 0.441
_refine_diff_density_min -0.339
_refine_diff_density_rms 0.054
_refine_ls_extinction_method none
_refine_ls_goodness_of_fit_ref 1.060
_refine_ls_hydrogen_treatment constr
_refine_ls_matrix_type full
_refine_ls_number_parameters 734
_refine_ls_number_reflns 10077
_refine_ls_number_restraints 0
_refine_ls_restrained_S_all 1.060
_refine_ls_R_factor_all 0.0366
_refine_ls_R_factor_gt 0.0311
_refine_ls_shift/su_max 0.001
_refine_ls_shift/su_mean 0.000
_refine_ls_structure_factor_coef Fsqd
_refine_ls_weighting_details 'w=1/[\s^2^(Fo^2^)+(0.0250P)^2^+2.6287P] where P=(Fo^2^+2Fc^2^)/3'
_refine_ls_weighting_scheme calc
_refine_ls_wR_factor_gt 0.0713
_refine_ls_wR_factor_ref 0.0749
_reflns_Friedel_coverage 0.000
_reflns_number_gt 9002
_reflns_number_total 10077
_reflns_threshold_expression 'I > 2\s(I)'
_cod_data_source_file c6cc02081j2.cif
_cod_data_source_block shelx
_cod_database_code 7124624
_shelx_shelxl_version_number 2014/7
_shelx_space_group_comment
;
The symmetry employed for this shelxl refinement is uniquely defined
by the following loop, which should always be used as a source of
symmetry information in preference to the above space-group names.
They are only intended as comments.
;
_shelx_estimated_absorpt_t_min 0.859
_shelx_estimated_absorpt_t_max 0.940

loop_
_space_group_symop_operation_xyz
'x, y, z'
'-x, -y, -z'

loop_
_atom_site_label
_atom_site_type_symbol
_atom_site_fract_x
_atom_site_fract_y
_atom_site_fract_z
_atom_site_U_iso_or_equiv
_atom_site_adp_type
_atom_site_occupancy
_atom_site_site_symmetry_order
_atom_site_calc_flag
_atom_site_refinement_flags_posn
_atom_site_refinement_flags_adp
C1 C 0.29288(18) 0.48867(17) 0.35813(10) 0.0217(4) Uani 1 1 d . .
C2 C 0.41195(19) 0.47171(18) 0.35916(11) 0.0272(5) Uani 1 1 d . .
H2 H 0.4675 0.4186 0.3321 0.033 Uiso 1 1 calc R U
C3 C 0.4505(2) 0.5308(2) 0.39880(12) 0.0364(5) Uani 1 1 d . .
H3 H 0.5318 0.5161 0.4003 0.044 Uiso 1 1 calc R U
C4 C 0.3698(2) 0.6114(2) 0.43610(13) 0.0430(6) Uani 1 1 d . .
H4 H 0.3957 0.6527 0.4630 0.052 Uiso 1 1 calc R U
C5 C 0.2517(2) 0.6320(2) 0.43443(13) 0.0395(6) Uani 1 1 d . .
H5 H 0.1964 0.6888 0.4592 0.047 Uiso 1 1 calc R U
C6 C 0.2136(2) 0.57043(18) 0.39681(11) 0.0285(5) Uani 1 1 d . .
H6 H 0.1322 0.5837 0.3972 0.034 Uiso 1 1 calc R U
C7 C 0.00359(17) 0.37215(17) 0.35123(11) 0.0240(4) Uani 1 1 d . .
C8 C -0.0390(2) 0.3520(2) 0.28550(13) 0.0354(5) Uani 1 1 d . .
H8A H -0.0356 0.4119 0.2460 0.053 Uiso 1 1 calc R U
H8B H -0.1199 0.3538 0.2949 0.053 Uiso 1 1 calc R U
H8C H 0.0109 0.2774 0.2731 0.053 Uiso 1 1 calc R U
C9 C -0.07563(19) 0.48553(19) 0.37365(13) 0.0331(5) Uani 1 1 d . .
H9A H -0.0450 0.4983 0.4149 0.050 Uiso 1 1 calc R U
H9B H -0.1548 0.4835 0.3859 0.050 Uiso 1 1 calc R U
H9C H -0.0780 0.5476 0.3345 0.050 Uiso 1 1 calc R U
C10 C 0.00996(19) 0.27452(19) 0.41231(13) 0.0329(5) Uani 1 1 d . .
H10A H 0.0641 0.2026 0.3982 0.049 Uiso 1 1 calc R U
H10B H -0.0680 0.2690 0.4239 0.049 Uiso 1 1 calc R U
H10C H 0.0378 0.2894 0.4539 0.049 Uiso 1 1 calc R U
C11 C 0.32100(16) 0.15026(16) 0.37406(10) 0.0204(4) Uani 1 1 d . .
C12 C 0.29191(17) 0.06799(17) 0.34778(11) 0.0234(4) Uani 1 1 d . .
C13 C 0.25313(18) -0.00893(18) 0.39655(12) 0.0283(5) Uani 1 1 d . .
H13 H 0.2341 -0.0659 0.3800 0.034 Uiso 1 1 calc R U
C14 C 0.24197(19) -0.00376(18) 0.46828(12) 0.0313(5) Uani 1 1 d . .
H14 H 0.2138 -0.0557 0.5005 0.038 Uiso 1 1 calc R U
C15 C 0.27168(18) 0.07669(18) 0.49305(11) 0.0281(5) Uani 1 1 d . .
H15 H 0.2637 0.0794 0.5425 0.034 Uiso 1 1 calc R U
C16 C 0.31345(17) 0.15481(17) 0.44693(11) 0.0231(4) Uani 1 1 d . .
C17 C 0.30175(18) 0.05907(18) 0.26931(11) 0.0255(4) Uani 1 1 d . .
H17 H 0.3046 0.1331 0.2420 0.031 Uiso 1 1 calc R U
C18 C 0.4151(2) -0.0355(2) 0.25020(13) 0.0402(6) Uani 1 1 d . .
H18A H 0.4824 -0.0186 0.2613 0.060 Uiso 1 1 calc R U
H18B H 0.4196 -0.0396 0.1995 0.060 Uiso 1 1 calc R U
H18C H 0.4157 -0.1088 0.2776 0.060 Uiso 1 1 calc R U
C19 C 0.1970(2) 0.0387(2) 0.24668(13) 0.0371(6) Uani 1 1 d . .
H19A H 0.1992 -0.0386 0.2671 0.056 Uiso 1 1 calc R U
H19B H 0.2000 0.0470 0.1949 0.056 Uiso 1 1 calc R U
H19C H 0.1245 0.0945 0.2635 0.056 Uiso 1 1 calc R U
C20 C 0.34911(18) 0.23779(17) 0.47819(10) 0.0251(5) Uani 1 1 d . .
H20 H 0.3830 0.2818 0.4386 0.030 Uiso 1 1 calc R U
C21 C 0.2441(2) 0.32325(19) 0.51325(12) 0.0340(5) Uani 1 1 d . .
H21A H 0.1848 0.3638 0.4786 0.051 Uiso 1 1 calc R U
H21B H 0.2697 0.3782 0.5304 0.051 Uiso 1 1 calc R U
H21C H 0.2106 0.2824 0.5532 0.051 Uiso 1 1 calc R U
C22 C 0.4432(2) 0.17593(19) 0.53208(11) 0.0298(5) Uani 1 1 d . .
H22A H 0.4077 0.1454 0.5758 0.045 Uiso 1 1 calc R U
H22B H 0.4773 0.2298 0.5426 0.045 Uiso 1 1 calc R U
H22C H 0.5047 0.1131 0.5122 0.045 Uiso 1 1 calc R U
C23 C 0.56150(18) 0.10022(18) 0.35138(11) 0.0275(5) Uani 1 1 d . .
H23A H 0.6400 0.0768 0.3278 0.041 Uiso 1 1 calc R U
H23B H 0.5341 0.0351 0.3619 0.041 Uiso 1 1 calc R U
H23C H 0.5641 0.1270 0.3956 0.041 Uiso 1 1 calc R U
C24 C 0.47905(17) 0.19513(16) 0.30351(10) 0.0206(4) Uani 1 1 d . .
C25 C 0.52692(17) 0.24038(17) 0.24241(10) 0.0216(4) Uani 1 1 d . .
H25 H 0.6100 0.2153 0.2387 0.026 Uiso 1 1 calc R U
C26 C 0.47082(17) 0.31898(17) 0.18405(10) 0.0206(4) Uani 1 1 d . .
C27 C 0.54921(18) 0.32204(19) 0.11725(11) 0.0275(5) Uani 1 1 d . .
H27A H 0.5011 0.3533 0.0761 0.041 Uiso 1 1 calc R U
H27B H 0.6023 0.2445 0.1125 0.041 Uiso 1 1 calc R U
H27C H 0.5950 0.3703 0.1199 0.041 Uiso 1 1 calc R U
C28 C 0.31054(16) 0.45821(16) 0.12263(10) 0.0192(4) Uani 1 1 d . .
C29 C 0.33403(16) 0.56021(17) 0.10145(10) 0.0202(4) Uani 1 1 d . .
C30 C 0.27963(17) 0.63223(17) 0.04191(10) 0.0221(4) Uani 1 1 d . .
H30 H 0.2929 0.7023 0.0266 0.027 Uiso 1 1 calc R U
C31 C 0.20703(18) 0.60377(18) 0.00482(10) 0.0249(4) Uani 1 1 d . .
H31 H 0.1722 0.6535 -0.0360 0.030 Uiso 1 1 calc R U
C32 C 0.18510(17) 0.50314(17) 0.02702(10) 0.0235(4) Uani 1 1 d . .
H32 H 0.1351 0.4843 0.0012 0.028 Uiso 1 1 calc R U
C33 C 0.23527(17) 0.42897(17) 0.08666(10) 0.0213(4) Uani 1 1 d . .
C34 C 0.41209(18) 0.59649(18) 0.14090(11) 0.0241(4) Uani 1 1 d . .
H34 H 0.4592 0.5275 0.1727 0.029 Uiso 1 1 calc R U
C35 C 0.3400(2) 0.68583(19) 0.18777(11) 0.0296(5) Uani 1 1 d . .
H35A H 0.2845 0.7502 0.1591 0.044 Uiso 1 1 calc R U
H35B H 0.3923 0.7131 0.2084 0.044 Uiso 1 1 calc R U
H35C H 0.2970 0.6515 0.2258 0.044 Uiso 1 1 calc R U
C36 C 0.49821(19) 0.6401(2) 0.09001(12) 0.0315(5) Uani 1 1 d . .
H36A H 0.4546 0.7090 0.0588 0.047 Uiso 1 1 calc R U
H36B H 0.5450 0.5811 0.0614 0.047 Uiso 1 1 calc R U
H36C H 0.5501 0.6580 0.1173 0.047 Uiso 1 1 calc R U
C37 C 0.21102(17) 0.31806(17) 0.11099(11) 0.0233(4) Uani 1 1 d . .
H37 H 0.2101 0.3035 0.1639 0.028 Uiso 1 1 calc R U
C38 C 0.3107(2) 0.21792(19) 0.08389(13) 0.0344(5) Uani 1 1 d . .
H38A H 0.3152 0.2301 0.0320 0.052 Uiso 1 1 calc R U
H38B H 0.2956 0.1467 0.1016 0.052 Uiso 1 1 calc R U
H38C H 0.3849 0.2129 0.1008 0.052 Uiso 1 1 calc R U
C39 C 0.09294(19) 0.32176(19) 0.09043(12) 0.0304(5) Uani 1 1 d . .
H39A H 0.0312 0.3904 0.1038 0.046 Uiso 1 1 calc R U
H39B H 0.0767 0.2538 0.1151 0.046 Uiso 1 1 calc R U
H39C H 0.0952 0.3234 0.0391 0.046 Uiso 1 1 calc R U
C40 C -0.17640(17) 0.73106(16) 0.20243(10) 0.0208(4) Uani 1 1 d . .
C41 C -0.16586(17) 0.64314(18) 0.16560(10) 0.0233(4) Uani 1 1 d . .
C42 C -0.22978(18) 0.57131(18) 0.18231(11) 0.0258(5) Uani 1 1 d . .
C43 C -0.31114(17) 0.58619(18) 0.23912(11) 0.0247(4) Uani 1 1 d . .
C44 C -0.32731(17) 0.67337(18) 0.27670(10) 0.0237(4) Uani 1 1 d . .
C45 C -0.26111(17) 0.74285(17) 0.25835(10) 0.0214(4) Uani 1 1 d . .
C46 C -0.14433(18) 0.88435(17) 0.09819(11) 0.0231(4) Uani 1 1 d . .
C47 C -0.26390(18) 0.94521(18) 0.09255(11) 0.0277(5) Uani 1 1 d . .
C48 C -0.31470(18) 1.00695(18) 0.03131(12) 0.0291(5) Uani 1 1 d . .
C49 C -0.24490(19) 1.01025(17) -0.03023(11) 0.0274(5) Uani 1 1 d . .
C50 C -0.12646(19) 0.95272(17) -0.02810(11) 0.0262(5) Uani 1 1 d . .
C51 C -0.07876(17) 0.89229(17) 0.03487(11) 0.0233(4) Uani 1 1 d . .
C52 C -0.09840(17) 0.89650(18) 0.23118(11) 0.0247(4) Uani 1 1 d . .
C53 C -0.13370(18) 1.01503(18) 0.21905(12) 0.0286(5) Uani 1 1 d . .
C54 C -0.1296(2) 1.0789(2) 0.26875(14) 0.0363(6) Uani 1 1 d . .
C55 C -0.0880(2) 1.0262(2) 0.33381(14) 0.0383(6) Uani 1 1 d . .
C56 C -0.0510(2) 0.9091(2) 0.34882(12) 0.0343(5) Uani 1 1 d . .
C57 C -0.05746(18) 0.84834(19) 0.29816(11) 0.0281(5) Uani 1 1 d . .
N1 N 0.12048(14) 0.37908(13) 0.33358(8) 0.0203(3) Uani 1 1 d . .
N2 N 0.36125(13) 0.23170(13) 0.32314(8) 0.0183(3) Uani 1 1 d . .
N3 N 0.35924(13) 0.38349(13) 0.18655(8) 0.0174(3) Uani 1 1 d . .
N4 N 0.13629(14) 0.55256(14) 0.22592(9) 0.0225(4) Uani 1 1 d . .
N5 N 0.08229(14) 0.64194(14) 0.19768(8) 0.0203(4) Uani 1 1 d . .
N6 N 0.03506(14) 0.73347(14) 0.16559(9) 0.0236(4) Uani 1 1 d . .
F1 F -0.08789(10) 0.62412(10) 0.10880(6) 0.0297(3) Uani 1 1 d . .
F2 F -0.21281(11) 0.48589(11) 0.14533(7) 0.0332(3) Uani 1 1 d . .
F3 F -0.37207(11) 0.51535(11) 0.25724(7) 0.0337(3) Uani 1 1 d . .
F4 F -0.40685(10) 0.68926(11) 0.33181(6) 0.0321(3) Uani 1 1 d . .
F5 F -0.28376(10) 0.82711(10) 0.29780(6) 0.0271(3) Uani 1 1 d . .
F6 F -0.33628(10) 0.95013(11) 0.15216(7) 0.0373(3) Uani 1 1 d . .
F7 F -0.43037(11) 1.06480(12) 0.03054(7) 0.0415(3) Uani 1 1 d . .
F8 F -0.29314(12) 1.06822(11) -0.09077(7) 0.0392(3) Uani 1 1 d . .
F9 F -0.05774(11) 0.95555(11) -0.08801(6) 0.0355(3) Uani 1 1 d . .
F10 F 0.03837(10) 0.84056(10) 0.03200(6) 0.0312(3) Uani 1 1 d . .
F11 F -0.17706(11) 1.07653(10) 0.15700(7) 0.0358(3) Uani 1 1 d . .
F12 F -0.16832(13) 1.19403(12) 0.25328(9) 0.0521(4) Uani 1 1 d . .
F13 F -0.08385(14) 1.08808(14) 0.38247(9) 0.0562(4) Uani 1 1 d . .
F14 F -0.00951(13) 0.85569(13) 0.41221(7) 0.0459(4) Uani 1 1 d . .
F15 F -0.02333(11) 0.73373(11) 0.31649(6) 0.0331(3) Uani 1 1 d . .
Nb1 Nb 0.24843(2) 0.39596(2) 0.29000(2) 0.01695(6) Uani 1 1 d . .
B1 B -0.0991(2) 0.8144(2) 0.17500(12) 0.0233(5) Uani 1 1 d . .

loop_
_atom_site_aniso_label
_atom_site_aniso_U_11
_atom_site_aniso_U_22
_atom_site_aniso_U_33
_atom_site_aniso_U_23
_atom_site_aniso_U_13
_atom_site_aniso_U_12
C1 0.0258(11) 0.0222(10) 0.0164(10) 0.0015(8) -0.0022(8) -0.0093(9)
C2 0.0291(12) 0.0274(11) 0.0250(11) 0.0001(9) 0.0019(9) -0.0125(9)
C3 0.0339(13) 0.0473(15) 0.0346(13) -0.0003(11) -0.0037(10) -0.0244(11)
C4 0.0586(17) 0.0533(16) 0.0336(13) -0.0119(12) -0.0031(12) -0.0365(14)
C5 0.0490(15) 0.0416(14) 0.0342(13) -0.0168(11) 0.0053(11) -0.0202(12)
C6 0.0301(12) 0.0301(12) 0.0254(11) -0.0062(9) -0.0004(9) -0.0100(10)
C7 0.0160(10) 0.0237(11) 0.0306(11) -0.0041(9) 0.0037(8) -0.0063(8)
C8 0.0254(12) 0.0399(13) 0.0441(14) -0.0097(11) 0.0000(10) -0.0141(10)
C9 0.0220(11) 0.0309(12) 0.0436(14) -0.0104(10) 0.0063(10) -0.0059(9)
C10 0.0228(11) 0.0329(12) 0.0394(13) 0.0013(10) 0.0072(10) -0.0113(10)
C11 0.0150(9) 0.0184(10) 0.0217(10) -0.0002(8) 0.0032(8) -0.0012(8)
C12 0.0165(10) 0.0205(10) 0.0271(11) -0.0015(8) 0.0019(8) -0.0013(8)
C13 0.0238(11) 0.0228(11) 0.0364(13) -0.0020(9) 0.0011(9) -0.0077(9)
C14 0.0275(12) 0.0260(11) 0.0341(13) 0.0051(9) 0.0068(10) -0.0090(9)
C15 0.0259(11) 0.0262(11) 0.0230(11) 0.0024(9) 0.0059(9) -0.0034(9)
C16 0.0189(10) 0.0211(10) 0.0218(10) 0.0005(8) 0.0032(8) -0.0011(8)
C17 0.0249(11) 0.0245(11) 0.0271(11) -0.0055(9) 0.0015(9) -0.0087(9)
C18 0.0286(12) 0.0502(15) 0.0366(14) -0.0171(12) 0.0042(10) -0.0041(11)
C19 0.0307(12) 0.0442(14) 0.0398(14) -0.0182(11) 0.0022(10) -0.0126(11)
C20 0.0316(12) 0.0219(10) 0.0167(10) 0.0002(8) 0.0041(9) -0.0063(9)
C21 0.0401(13) 0.0288(12) 0.0243(11) -0.0049(9) 0.0040(10) -0.0031(10)
C22 0.0351(12) 0.0290(12) 0.0220(11) -0.0022(9) -0.0010(9) -0.0081(10)
C23 0.0198(10) 0.0302(12) 0.0239(11) 0.0031(9) 0.0020(8) -0.0029(9)
C24 0.0190(10) 0.0209(10) 0.0193(10) -0.0031(8) -0.0013(8) -0.0037(8)
C25 0.0138(9) 0.0250(10) 0.0213(10) -0.0013(8) 0.0010(8) -0.0029(8)
C26 0.0195(10) 0.0228(10) 0.0179(10) -0.0033(8) 0.0018(8) -0.0062(8)
C27 0.0193(10) 0.0335(12) 0.0199(10) 0.0011(9) 0.0045(8) -0.0016(9)
C28 0.0158(9) 0.0219(10) 0.0141(9) -0.0021(8) 0.0041(7) -0.0012(8)
C29 0.0168(10) 0.0236(10) 0.0168(10) -0.0029(8) 0.0032(8) -0.0041(8)
C30 0.0227(10) 0.0215(10) 0.0172(10) -0.0004(8) 0.0032(8) -0.0042(8)
C31 0.0240(11) 0.0279(11) 0.0156(10) -0.0013(8) -0.0005(8) -0.0014(9)
C32 0.0211(10) 0.0300(11) 0.0169(10) -0.0083(8) -0.0016(8) -0.0034(9)
C33 0.0190(10) 0.0248(10) 0.0172(10) -0.0077(8) 0.0030(8) -0.0030(8)
C34 0.0244(11) 0.0256(11) 0.0211(10) 0.0036(8) -0.0045(8) -0.0099(9)
C35 0.0368(13) 0.0314(12) 0.0263(11) -0.0035(9) -0.0021(10) -0.0190(10)
C36 0.0258(11) 0.0377(13) 0.0305(12) 0.0047(10) -0.0033(9) -0.0146(10)
C37 0.0246(11) 0.0243(11) 0.0206(10) -0.0048(8) -0.0009(8) -0.0072(9)
C38 0.0327(13) 0.0273(12) 0.0424(14) -0.0123(10) 0.0009(10) -0.0072(10)
C39 0.0299(12) 0.0328(12) 0.0309(12) -0.0059(10) -0.0042(9) -0.0123(10)
C40 0.0176(10) 0.0218(10) 0.0170(10) 0.0001(8) -0.0016(8) -0.0008(8)
C41 0.0187(10) 0.0287(11) 0.0168(10) -0.0041(8) 0.0011(8) -0.0016(9)
C42 0.0232(11) 0.0297(11) 0.0241(11) -0.0086(9) -0.0026(9) -0.0061(9)
C43 0.0203(10) 0.0298(11) 0.0247(11) -0.0021(9) -0.0037(8) -0.0096(9)
C44 0.0171(10) 0.0328(12) 0.0175(10) -0.0030(8) 0.0030(8) -0.0059(9)
C45 0.0194(10) 0.0234(10) 0.0177(10) -0.0044(8) -0.0017(8) -0.0022(8)
C46 0.0235(11) 0.0194(10) 0.0223(10) -0.0022(8) 0.0027(8) -0.0043(8)
C47 0.0241(11) 0.0284(11) 0.0228(11) 0.0014(9) 0.0054(9) -0.0045(9)
C48 0.0239(11) 0.0209(11) 0.0350(12) -0.0005(9) -0.0019(9) -0.0008(9)
C49 0.0370(12) 0.0165(10) 0.0236(11) 0.0022(8) -0.0022(9) -0.0057(9)
C50 0.0342(12) 0.0212(10) 0.0226(11) -0.0040(8) 0.0073(9) -0.0112(9)
C51 0.0206(10) 0.0189(10) 0.0279(11) -0.0035(8) 0.0019(8) -0.0047(8)
C52 0.0173(10) 0.0298(11) 0.0267(11) -0.0064(9) 0.0070(8) -0.0093(9)
C53 0.0194(10) 0.0303(12) 0.0362(13) -0.0078(10) 0.0060(9) -0.0098(9)
C54 0.0274(12) 0.0302(13) 0.0558(16) -0.0153(11) 0.0094(11) -0.0149(10)
C55 0.0327(13) 0.0489(15) 0.0474(15) -0.0283(12) 0.0139(11) -0.0259(12)
C56 0.0290(12) 0.0518(15) 0.0279(12) -0.0118(11) 0.0069(10) -0.0209(11)
C57 0.0230(11) 0.0319(12) 0.0291(12) -0.0068(9) 0.0058(9) -0.0105(9)
N1 0.0185(8) 0.0191(8) 0.0197(8) -0.0019(7) 0.0006(7) -0.0034(7)
N2 0.0169(8) 0.0189(8) 0.0167(8) -0.0015(6) 0.0017(6) -0.0046(7)
N3 0.0172(8) 0.0184(8) 0.0143(8) -0.0004(6) -0.0009(6) -0.0044(7)
N4 0.0190(9) 0.0230(9) 0.0197(9) -0.0008(7) 0.0026(7) -0.0027(7)
N5 0.0164(8) 0.0254(10) 0.0171(8) -0.0046(8) 0.0046(7) -0.0060(8)
N6 0.0190(9) 0.0237(9) 0.0215(9) 0.0007(7) 0.0025(7) -0.0027(7)
F1 0.0280(7) 0.0369(7) 0.0229(6) -0.0112(5) 0.0093(5) -0.0097(5)
F2 0.0344(7) 0.0397(7) 0.0306(7) -0.0177(6) 0.0025(5) -0.0143(6)
F3 0.0324(7) 0.0433(8) 0.0336(7) -0.0104(6) 0.0043(6) -0.0224(6)
F4 0.0285(7) 0.0420(7) 0.0283(7) -0.0120(6) 0.0124(5) -0.0164(6)
F5 0.0275(6) 0.0289(6) 0.0244(6) -0.0103(5) 0.0086(5) -0.0096(5)
F6 0.0236(6) 0.0418(8) 0.0297(7) 0.0040(6) 0.0080(5) 0.0013(6)
F7 0.0268(7) 0.0398(8) 0.0416(8) 0.0045(6) -0.0042(6) 0.0034(6)
F8 0.0488(8) 0.0323(7) 0.0272(7) 0.0035(6) -0.0072(6) -0.0054(6)
F9 0.0415(8) 0.0383(7) 0.0222(6) -0.0023(5) 0.0080(6) -0.0126(6)
F10 0.0233(6) 0.0342(7) 0.0291(7) -0.0014(5) 0.0067(5) -0.0058(5)
F11 0.0319(7) 0.0244(7) 0.0454(8) -0.0010(6) -0.0007(6) -0.0057(5)
F12 0.0492(9) 0.0346(8) 0.0801(12) -0.0223(8) 0.0051(8) -0.0198(7)
F13 0.0619(10) 0.0707(11) 0.0585(10) -0.0374(9) 0.0132(8) -0.0418(9)
F14 0.0490(9) 0.0673(10) 0.0293(8) -0.0143(7) 0.0010(6) -0.0274(8)
F15 0.0390(7) 0.0337(7) 0.0238(6) -0.0019(5) -0.0027(5) -0.0100(6)
Nb1 0.01514(9) 0.01837(10) 0.01471(9) -0.00185(7) 0.00149(6) -0.00372(7)
B1 0.0178(11) 0.0232(12) 0.0221(12) -0.0015(9) 0.0044(9) -0.0018(9)

loop_
_atom_type_symbol
_atom_type_description
_atom_type_scat_dispersion_real
_atom_type_scat_dispersion_imag
_atom_type_scat_source
C C 0.0033 0.0016 'International Tables Vol C Tables 4.2.6.8 and 6.1.1.4'
H H 0.0000 0.0000 'International Tables Vol C Tables 4.2.6.8 and 6.1.1.4'
C C 0.0033 0.0016 'International Tables Vol C Tables 4.2.6.8 and 6.1.1.4'
N N 0.0061 0.0033 'International Tables Vol C Tables 4.2.6.8 and 6.1.1.4'
F F 0.0171 0.0103 'International Tables Vol C Tables 4.2.6.8 and 6.1.1.4'
Nb Nb -2.0727 0.6215 'International Tables Vol C Tables 4.2.6.8 and 6.1.1.4'
B B 0.0013 0.0007 'International Tables Vol C Tables 4.2.6.8 and 6.1.1.4'

loop_
_geom_angle_atom_site_label_1
_geom_angle_atom_site_label_2
_geom_angle_atom_site_label_3
_geom_angle
C2 C1 C6 117.57(19)
C2 C1 Nb1 116.27(15)
C6 C1 Nb1 125.95(15)
C3 C2 C1 121.4(2)
C3 C2 H2 119.3
C1 C2 H2 119.3
C4 C3 C2 119.6(2)
C4 C3 H3 120.2
C2 C3 H3 120.2
C5 C4 C3 120.2(2)
C5 C4 H4 119.9
C3 C4 H4 119.9
C4 C5 C6 120.2(2)
C4 C5 H5 119.9
C6 C5 H5 119.9
C5 C6 C1 121.1(2)
C5 C6 H6 119.5
C1 C6 H6 119.5
N1 C7 C8 108.13(16)
N1 C7 C9 107.48(16)
C8 C7 C9 110.70(18)
N1 C7 C10 109.24(17)
C8 C7 C10 111.06(18)
C9 C7 C10 110.13(18)
C7 C8 H8A 109.5
C7 C8 H8B 109.5
H8A C8 H8B 109.5
C7 C8 H8C 109.5
H8A C8 H8C 109.5
H8B C8 H8C 109.5
C7 C9 H9A 109.5
C7 C9 H9B 109.5
H9A C9 H9B 109.5
C7 C9 H9C 109.5
H9A C9 H9C 109.5
H9B C9 H9C 109.5
C7 C10 H10A 109.5
C7 C10 H10B 109.5
H10A C10 H10B 109.5
C7 C10 H10C 109.5
H10A C10 H10C 109.5
H10B C10 H10C 109.5
C16 C11 C12 121.64(18)
C16 C11 N2 120.11(17)
C12 C11 N2 118.25(17)
C13 C12 C11 117.94(19)
C13 C12 C17 119.13(19)
C11 C12 C17 122.93(18)
C14 C13 C12 121.3(2)
C14 C13 H13 119.4
C12 C13 H13 119.4
C15 C14 C13 119.97(19)
C15 C14 H14 120.0
C13 C14 H14 120.0
C14 C15 C16 121.5(2)
C14 C15 H15 119.3
C16 C15 H15 119.3
C15 C16 C11 117.65(19)
C15 C16 C20 118.59(18)
C11 C16 C20 123.75(17)
C12 C17 C19 112.28(17)
C12 C17 C18 110.90(18)
C19 C17 C18 109.84(18)
C12 C17 H17 107.9
C19 C17 H17 107.9
C18 C17 H17 107.9
C17 C18 H18A 109.5
C17 C18 H18B 109.5
H18A C18 H18B 109.5
C17 C18 H18C 109.5
H18A C18 H18C 109.5
H18B C18 H18C 109.5
C17 C19 H19A 109.5
C17 C19 H19B 109.5
H19A C19 H19B 109.5
C17 C19 H19C 109.5
H19A C19 H19C 109.5
H19B C19 H19C 109.5
C16 C20 C21 111.77(18)
C16 C20 C22 111.85(17)
C21 C20 C22 109.49(17)
C16 C20 H20 107.9
C21 C20 H20 107.9
C22 C20 H20 107.9
C20 C21 H21A 109.5
C20 C21 H21B 109.5
H21A C21 H21B 109.5
C20 C21 H21C 109.5
H21A C21 H21C 109.5
H21B C21 H21C 109.5
C20 C22 H22A 109.5
C20 C22 H22B 109.5
H22A C22 H22B 109.5
C20 C22 H22C 109.5
H22A C22 H22C 109.5
H22B C22 H22C 109.5
C24 C23 H23A 109.5
C24 C23 H23B 109.5
H23A C23 H23B 109.5
C24 C23 H23C 109.5
H23A C23 H23C 109.5
H23B C23 H23C 109.5
C25 C24 N2 123.93(18)
C25 C24 C23 117.29(17)
N2 C24 C23 118.78(17)
C24 C25 C26 129.62(18)
C24 C25 H25 115.2
C26 C25 H25 115.2
N3 C26 C25 123.52(17)
N3 C26 C27 122.02(17)
C25 C26 C27 114.45(17)
C26 C27 H27A 109.5
C26 C27 H27B 109.5
H27A C27 H27B 109.5
C26 C27 H27C 109.5
H27A C27 H27C 109.5
H27B C27 H27C 109.5
C33 C28 C29 122.21(18)
C33 C28 N3 118.25(17)
C29 C28 N3 119.41(17)
C30 C29 C28 117.14(18)
C30 C29 C34 119.32(17)
C28 C29 C34 123.52(17)
C31 C30 C29 121.51(19)
C31 C30 H30 119.2
C29 C30 H30 119.2
C32 C31 C30 120.10(19)
C32 C31 H31 120.0
C30 C31 H31 120.0
C31 C32 C33 120.93(19)
C31 C32 H32 119.5
C33 C32 H32 119.5
C32 C33 C28 118.07(18)
C32 C33 C37 120.84(18)
C28 C33 C37 121.07(18)
C29 C34 C35 111.62(17)
C29 C34 C36 111.80(17)
C35 C34 C36 110.61(17)
C29 C34 H34 107.5
C35 C34 H34 107.5
C36 C34 H34 107.5
C34 C35 H35A 109.5
C34 C35 H35B 109.5
H35A C35 H35B 109.5
C34 C35 H35C 109.5
H35A C35 H35C 109.5
H35B C35 H35C 109.5
C34 C36 H36A 109.5
C34 C36 H36B 109.5
H36A C36 H36B 109.5
C34 C36 H36C 109.5
H36A C36 H36C 109.5
H36B C36 H36C 109.5
C33 C37 C39 114.00(17)
C33 C37 C38 110.38(17)
C39 C37 C38 110.49(17)
C33 C37 H37 107.2
C39 C37 H37 107.2
C38 C37 H37 107.2
C37 C38 H38A 109.5
C37 C38 H38B 109.5
H38A C38 H38B 109.5
C37 C38 H38C 109.5
H38A C38 H38C 109.5
H38B C38 H38C 109.5
C37 C39 H39A 109.5
C37 C39 H39B 109.5
H39A C39 H39B 109.5
C37 C39 H39C 109.5
H39A C39 H39C 109.5
H39B C39 H39C 109.5
C41 C40 C45 113.57(18)
C41 C40 B1 119.86(17)
C45 C40 B1 126.42(18)
F1 C41 C42 115.95(18)
F1 C41 C40 119.45(18)
C42 C41 C40 124.60(18)
F2 C42 C41 121.40(18)
F2 C42 C43 119.53(18)
C41 C42 C43 119.06(19)
F3 C43 C44 121.09(18)
F3 C43 C42 119.89(18)
C44 C43 C42 119.01(19)
F4 C44 C43 119.59(18)
F4 C44 C45 120.43(18)
C43 C44 C45 119.98(18)
F5 C45 C44 115.93(17)
F5 C45 C40 120.32(18)
C44 C45 C40 123.75(18)
C51 C46 C47 113.45(19)
C51 C46 B1 128.19(18)
C47 C46 B1 118.36(17)
F6 C47 C48 116.15(18)
F6 C47 C46 118.88(18)
C48 C47 C46 124.87(19)
F7 C48 C47 121.23(19)
F7 C48 C49 119.84(19)
C47 C48 C49 118.9(2)
F8 C49 C50 121.18(19)
F8 C49 C48 119.80(19)
C50 C49 C48 119.02(19)
F9 C50 C49 119.35(19)
F9 C50 C51 120.49(19)
C49 C50 C51 120.16(18)
F10 C51 C50 115.84(17)
F10 C51 C46 120.58(18)
C50 C51 C46 123.57(19)
C57 C52 C53 113.5(2)
C57 C52 B1 119.97(18)
C53 C52 B1 126.49(19)
F11 C53 C54 114.9(2)
F11 C53 C52 121.75(19)
C54 C53 C52 123.4(2)
F12 C54 C55 120.1(2)
F12 C54 C53 119.6(2)
C55 C54 C53 120.3(2)
F13 C55 C54 120.5(2)
F13 C55 C56 120.4(2)
C54 C55 C56 119.1(2)
F14 C56 C57 120.9(2)
F14 C56 C55 120.1(2)
C57 C56 C55 119.0(2)
F15 C57 C56 116.5(2)
F15 C57 C52 118.73(19)
C56 C57 C52 124.7(2)
C7 N1 Nb1 165.12(14)
C24 N2 C11 115.73(15)
C24 N2 Nb1 122.80(12)
C11 N2 Nb1 121.28(11)
C26 N3 C28 118.55(15)
C26 N3 Nb1 121.74(12)
C28 N3 Nb1 119.31(11)
N5 N4 Nb1 171.24(15)
N4 N5 N6 174.70(19)
N5 N6 B1 127.77(16)
N1 Nb1 N2 97.04(7)
N1 Nb1 C1 101.98(7)
N2 Nb1 C1 100.26(7)
N1 Nb1 N4 88.06(7)
N2 Nb1 N4 163.83(6)
C1 Nb1 N4 93.62(7)
N1 Nb1 N3 144.04(7)
N2 Nb1 N3 85.61(6)
C1 Nb1 N3 112.87(7)
N4 Nb1 N3 81.36(6)
N6 B1 C46 109.24(16)
N6 B1 C52 104.63(17)
C46 B1 C52 113.47(17)
N6 B1 C40 107.30(16)
C46 B1 C40 107.01(17)
C52 B1 C40 114.93(16)

loop_
_geom_bond_atom_site_label_1
_geom_bond_atom_site_label_2
_geom_bond_distance
C1 C2 1.400(3)
C1 C6 1.400(3)
C1 Nb1 2.144(2)
C2 C3 1.385(3)
C2 H2 0.9500
C3 C4 1.383(4)
C3 H3 0.9500
C4 C5 1.380(4)
C4 H4 0.9500
C5 C6 1.380(3)
C5 H5 0.9500
C6 H6 0.9500
C7 N1 1.464(2)
C7 C8 1.519(3)
C7 C9 1.524(3)
C7 C10 1.530(3)
C8 H8A 0.9800
C8 H8B 0.9800
C8 H8C 0.9800
C9 H9A 0.9800
C9 H9B 0.9800
C9 H9C 0.9800
C10 H10A 0.9800
C10 H10B 0.9800
C10 H10C 0.9800
C11 C16 1.403(3)
C11 C12 1.407(3)
C11 N2 1.467(2)
C12 C13 1.397(3)
C12 C17 1.521(3)
C13 C14 1.381(3)
C13 H13 0.9500
C14 C15 1.375(3)
C14 H14 0.9500
C15 C16 1.403(3)
C15 H15 0.9500
C16 C20 1.513(3)
C17 C19 1.524(3)
C17 C18 1.533(3)
C17 H17 1.0000
C18 H18A 0.9800
C18 H18B 0.9800
C18 H18C 0.9800
C19 H19A 0.9800
C19 H19B 0.9800
C19 H19C 0.9800
C20 C21 1.532(3)
C20 C22 1.537(3)
C20 H20 1.0000
C21 H21A 0.9800
C21 H21B 0.9800
C21 H21C 0.9800
C22 H22A 0.9800
C22 H22B 0.9800
C22 H22C 0.9800
C23 C24 1.505(3)
C23 H23A 0.9800
C23 H23B 0.9800
C23 H23C 0.9800
C24 C25 1.373(3)
C24 N2 1.377(2)
C25 C26 1.418(3)
C25 H25 0.9500
C26 N3 1.319(2)
C26 C27 1.513(3)
C27 H27A 0.9800
C27 H27B 0.9800
C27 H27C 0.9800
C28 C33 1.401(3)
C28 C29 1.405(3)
C28 N3 1.452(2)
C29 C30 1.398(3)
C29 C34 1.525(3)
C30 C31 1.382(3)
C30 H30 0.9500
C31 C32 1.381(3)
C31 H31 0.9500
C32 C33 1.392(3)
C32 H32 0.9500
C33 C37 1.523(3)
C34 C35 1.531(3)
C34 C36 1.535(3)
C34 H34 1.0000
C35 H35A 0.9800
C35 H35B 0.9800
C35 H35C 0.9800
C36 H36A 0.9800
C36 H36B 0.9800
C36 H36C 0.9800
C37 C39 1.529(3)
C37 C38 1.535(3)
C37 H37 1.0000
C38 H38A 0.9800
C38 H38B 0.9800
C38 H38C 0.9800
C39 H39A 0.9800
C39 H39B 0.9800
C39 H39C 0.9800
C40 C41 1.389(3)
C40 C45 1.392(3)
C40 B1 1.642(3)
C41 F1 1.358(2)
C41 C42 1.377(3)
C42 F2 1.345(2)
C42 C43 1.380(3)
C43 F3 1.340(2)
C43 C44 1.374(3)
C44 F4 1.343(2)
C44 C45 1.377(3)
C45 F5 1.353(2)
C46 C51 1.385(3)
C46 C47 1.397(3)
C46 B1 1.625(3)
C47 F6 1.359(2)
C47 C48 1.370(3)
C48 F7 1.343(2)
C48 C49 1.378(3)
C49 F8 1.336(2)
C49 C50 1.373(3)
C50 F9 1.346(2)
C50 C51 1.380(3)
C51 F10 1.347(2)
C52 C57 1.389(3)
C52 C53 1.391(3)
C52 B1 1.636(3)
C53 F11 1.352(3)
C53 C54 1.377(3)
C54 F12 1.352(3)
C54 C55 1.369(4)
C55 F13 1.343(3)
C55 C56 1.375(4)
C56 F14 1.342(3)
C56 C57 1.375(3)
C57 F15 1.352(2)
N1 Nb1 1.7529(16)
N2 Nb1 2.0790(16)
N3 Nb1 2.2673(15)
N4 N5 1.159(2)
N4 Nb1 2.2155(17)
N5 N6 1.186(2)
N6 B1 1.606(3)
